data_4334248
loop_
_publ_author_name
'Christopher L. Webster'
'Jefferson E. Bates'
'Ming Fang'
'Joseph W. Ziller'
'Filipp Furche'
'William J. Evans'

_publ_contact_author
; 
Professor William J. Evans
Department of Chemistry
1102 Natural Sciences II
University of California, Irvine
Irvine, CA 92697-2025
;
_publ_contact_author_email wevans@uci.edu
_publ_contact_author_fax '1  949 824 2210'
_publ_contact_author_phone '1  949 824 5174'
_publ_section_title
;
 Density Functional Theory and X-ray Analysis of the Structural
 Variability in \h5,\h5,\h1-Tris(ring) Rare Earth/Actinide
 Tetramethylpyrrolyl Complexes, (C5Me5)2M(NC4Me4)
;
_journal_name_full 'Inorganic Chemistry'
_journal_page_first 3565
_journal_page_last 3572
_journal_paper_doi 10.1021/ic300905r
_journal_volume 52
_journal_year 2013
_chemical_formula_sum 'C28 H42 N Y'
_chemical_formula_weight 481.54
_chemical_name_systematic
; 
 ? 
;
_space_group_IT_number 14
_symmetry_cell_setting monoclinic
_symmetry_space_group_name_Hall '-P 2ybc'
_symmetry_space_group_name_H-M 'P 1 21/c 1'
_atom_sites_solution_hydrogens geom
_atom_sites_solution_primary direct
_atom_sites_solution_secondary difmap
_audit_creation_method SHELXTL
_cell_angle_alpha 90.00
_cell_angle_beta 105.3468(7)
_cell_angle_gamma 90.00
_cell_formula_units_Z 8
_cell_length_a 16.8194(10)
_cell_length_b 13.6739(8)
_cell_length_c 22.9375(14)
_cell_measurement_reflns_used 9994
_cell_measurement_temperature 143(2)
_cell_measurement_theta_max 28.06
_cell_measurement_theta_min 2.37
_cell_volume 5087.2(5)
_computing_cell_refinement 'Bruker SAINT'
_computing_data_collection 'Bruker APEX2'
_computing_data_reduction 'Bruker SAINT'
_computing_molecular_graphics 'Bruker SHELXTL'
_computing_publication_material 'Bruker SHELXTL'
_computing_structure_refinement 'SHELXL-97 (Sheldrick, 2008)'
_computing_structure_solution 'SHELXS-97 (Sheldrick, 2008)'
_diffrn_ambient_temperature 143(2)
_diffrn_measured_fraction_theta_full 0.999
_diffrn_measured_fraction_theta_max 0.982
_diffrn_measurement_device_type 'Bruker APEX-II CCD'
_diffrn_measurement_method '\f and \w scans'
_diffrn_radiation_monochromator graphite
_diffrn_radiation_source 'fine-focus sealed tube'
_diffrn_radiation_type MoK\a
_diffrn_radiation_wavelength 0.71073
_diffrn_reflns_av_R_equivalents 0.0346
_diffrn_reflns_av_sigmaI/netI 0.0302
_diffrn_reflns_limit_h_max 22
_diffrn_reflns_limit_h_min -22
_diffrn_reflns_limit_k_max 17
_diffrn_reflns_limit_k_min -17
_diffrn_reflns_limit_l_max 30
_diffrn_reflns_limit_l_min -29
_diffrn_reflns_number 57994
_diffrn_reflns_theta_full 25.50
_diffrn_reflns_theta_max 27.87
_diffrn_reflns_theta_min 1.75
_exptl_absorpt_coefficient_mu 2.307
_exptl_absorpt_correction_T_max 0.6762
_exptl_absorpt_correction_T_min 0.5256
_exptl_absorpt_correction_type numerical
_exptl_absorpt_process_details 'Bruker SADABS'
_exptl_crystal_colour yellow
_exptl_crystal_density_diffrn 1.257
_exptl_crystal_density_meas ?
_exptl_crystal_description block
_exptl_crystal_F_000 2048
_exptl_crystal_size_max 0.32
_exptl_crystal_size_mid 0.26
_exptl_crystal_size_min 0.18
_refine_diff_density_max 0.463
_refine_diff_density_min -0.321
_refine_diff_density_rms 0.063
_refine_ls_extinction_method none
_refine_ls_goodness_of_fit_ref 1.042
_refine_ls_hydrogen_treatment constr
_refine_ls_matrix_type full
_refine_ls_number_parameters 567
_refine_ls_number_reflns 11908
_refine_ls_number_restraints 0
_refine_ls_restrained_S_all 1.042
_refine_ls_R_factor_all 0.0441
_refine_ls_R_factor_gt 0.0314
_refine_ls_shift/su_max 0.002
_refine_ls_shift/su_mean 0.000
_refine_ls_structure_factor_coef Fsqd
_refine_ls_weighting_details 'calc w=1/[\s^2^(Fo^2^)+(0.0385P)^2^+2.4456P] where P=(Fo^2^+2Fc^2^)/3'
_refine_ls_weighting_scheme calc
_refine_ls_wR_factor_gt 0.0732
_refine_ls_wR_factor_ref 0.0776
_reflns_number_gt 9940
_reflns_number_total 11908
_reflns_threshold_expression >2sigma(I)
_cod_data_source_file ic300905r_si_003_1.cif
_cod_data_source_block clw15
_cod_depositor_comments
;
The following automatic conversions were performed:

'_exptl_crystal_density_meas' value 'none' was changed to '?' - the
value is perceived as not measured.

Automatic conversion script
Id: cif_fix_values 3008 2015-01-20 13:52:24Z robertas 
;
_cod_database_code 4334248

loop_
_symmetry_equiv_pos_as_xyz
'x, y, z'
'-x, y+1/2, -z+1/2'
'-x, -y, -z'
'x, -y-1/2, z-1/2'

loop_
_atom_site_label
_atom_site_type_symbol
_atom_site_fract_x
_atom_site_fract_y
_atom_site_fract_z
_atom_site_U_iso_or_equiv
_atom_site_adp_type
_atom_site_occupancy
_atom_site_symmetry_multiplicity
_atom_site_calc_flag
_atom_site_refinement_flags
Y1 Y 0.093108(10) 0.700201(13) 0.376721(8) 0.01472(5) Uani 1 1 d .
N1 N 0.18798(9) 0.70361(12) 0.46748(7) 0.0189(3) Uani 1 1 d .
C1 C -0.00452(11) 0.84552(14) 0.32755(9) 0.0193(4) Uani 1 1 d .
C2 C 0.04599(12) 0.88418(14) 0.38262(9) 0.0207(4) Uani 1 1 d .
C3 C 0.12802(12) 0.88860(13) 0.37755(9) 0.0200(4) Uani 1 1 d .
C4 C 0.12873(12) 0.85256(14) 0.31983(9) 0.0198(4) Uani 1 1 d .
C5 C 0.04617(12) 0.82775(13) 0.28820(8) 0.0183(4) Uani 1 1 d .
C6 C -0.09663(12) 0.83091(16) 0.31266(11) 0.0293(5) Uani 1 1 d .
H6A H -0.1204 0.8392 0.2691 0.044 Uiso 1 1 calc R
H6B H -0.1207 0.8792 0.3346 0.044 Uiso 1 1 calc R
H6C H -0.1086 0.7649 0.3246 0.044 Uiso 1 1 calc R
C7 C 0.01750(15) 0.92593(16) 0.43426(10) 0.0330(5) Uani 1 1 d .
H7A H 0.0580 0.9107 0.4725 0.049 Uiso 1 1 calc R
H7B H -0.0359 0.8973 0.4344 0.049 Uiso 1 1 calc R
H7C H 0.0118 0.9970 0.4296 0.049 Uiso 1 1 calc R
C8 C 0.20019(13) 0.93155(16) 0.42414(10) 0.0294(5) Uani 1 1 d .
H8A H 0.2516 0.9131 0.4145 0.044 Uiso 1 1 calc R
H8B H 0.2006 0.9065 0.4642 0.044 Uiso 1 1 calc R
H8C H 0.1953 1.0030 0.4239 0.044 Uiso 1 1 calc R
C9 C 0.20219(13) 0.85069(16) 0.29404(10) 0.0286(5) Uani 1 1 d .
H9A H 0.2488 0.8197 0.3230 0.043 Uiso 1 1 calc R
H9B H 0.2171 0.9177 0.2861 0.043 Uiso 1 1 calc R
H9C H 0.1886 0.8134 0.2562 0.043 Uiso 1 1 calc R
C10 C 0.01592(13) 0.80643(15) 0.22185(9) 0.0260(4) Uani 1 1 d .
H10A H -0.0380 0.7743 0.2135 0.039 Uiso 1 1 calc R
H10B H 0.0552 0.7633 0.2097 0.039 Uiso 1 1 calc R
H10C H 0.0108 0.8678 0.1991 0.039 Uiso 1 1 calc R
C13 C 0.09656(13) 0.56025(14) 0.29895(9) 0.0227(4) Uani 1 1 d .
C12 C 0.14544(12) 0.52581(14) 0.35564(9) 0.0206(4) Uani 1 1 d .
C11 C 0.09334(11) 0.50893(13) 0.39387(9) 0.0182(4) Uani 1 1 d .
C15 C 0.01168(11) 0.53354(14) 0.36097(9) 0.0190(4) Uani 1 1 d .
C14 C 0.01372(12) 0.56422(14) 0.30230(9) 0.0208(4) Uani 1 1 d .
C18 C 0.12733(16) 0.57819(17) 0.24400(10) 0.0365(6) Uani 1 1 d .
H18A H 0.1656 0.5259 0.2403 0.055 Uiso 1 1 calc R
H18B H 0.1559 0.6413 0.2480 0.055 Uiso 1 1 calc R
H18C H 0.0806 0.5790 0.2079 0.055 Uiso 1 1 calc R
C17 C 0.23645(13) 0.50272(17) 0.37202(12) 0.0339(5) Uani 1 1 d .
H17A H 0.2630 0.5403 0.3460 0.051 Uiso 1 1 calc R
H17B H 0.2442 0.4327 0.3663 0.051 Uiso 1 1 calc R
H17C H 0.2612 0.5201 0.4144 0.051 Uiso 1 1 calc R
C16 C 0.12080(12) 0.46660(15) 0.45646(9) 0.0243(4) Uani 1 1 d .
H16A H 0.1576 0.4111 0.4565 0.036 Uiso 1 1 calc R
H16B H 0.0725 0.4444 0.4691 0.036 Uiso 1 1 calc R
H16C H 0.1501 0.5167 0.4846 0.036 Uiso 1 1 calc R
C20 C -0.06547(12) 0.51973(16) 0.38129(10) 0.0266(5) Uani 1 1 d .
H20A H -0.0939 0.5826 0.3799 0.040 Uiso 1 1 calc R
H20B H -0.0511 0.4946 0.4228 0.040 Uiso 1 1 calc R
H20C H -0.1018 0.4730 0.3545 0.040 Uiso 1 1 calc R
C19 C -0.06190(14) 0.58043(16) 0.25065(10) 0.0317(5) Uani 1 1 d .
H19A H -0.0453 0.6026 0.2150 0.048 Uiso 1 1 calc R
H19B H -0.0969 0.6302 0.2621 0.048 Uiso 1 1 calc R
H19C H -0.0927 0.5190 0.2413 0.048 Uiso 1 1 calc R
C21 C 0.14329(12) 0.71464(14) 0.51017(9) 0.0202(4) Uani 1 1 d .
C22 C 0.19511(14) 0.73908(15) 0.56564(9) 0.0262(4) Uani 1 1 d .
C23 C 0.27593(13) 0.74366(15) 0.55724(9) 0.0245(4) Uani 1 1 d .
C24 C 0.26870(12) 0.72219(14) 0.49745(9) 0.0203(4) Uani 1 1 d .
C25 C 0.05217(12) 0.69450(16) 0.49349(10) 0.0253(4) Uani 1 1 d .
H25A H 0.0294 0.7142 0.5269 0.038 Uiso 1 1 calc R
H25B H 0.0425 0.6245 0.4856 0.038 Uiso 1 1 calc R
H25C H 0.0251 0.7317 0.4571 0.038 Uiso 1 1 calc R
C26 C 0.17228(19) 0.7545(2) 0.62382(11) 0.0467(7) Uani 1 1 d .
H26A H 0.1122 0.7520 0.6163 0.070 Uiso 1 1 calc R
H26B H 0.1924 0.8185 0.6406 0.070 Uiso 1 1 calc R
H26C H 0.1973 0.7031 0.6526 0.070 Uiso 1 1 calc R
C27 C 0.35394(15) 0.76361(18) 0.60566(10) 0.0364(6) Uani 1 1 d .
H27A H 0.4009 0.7630 0.5879 0.055 Uiso 1 1 calc R
H27B H 0.3616 0.7131 0.6369 0.055 Uiso 1 1 calc R
H27C H 0.3502 0.8278 0.6237 0.055 Uiso 1 1 calc R
C28 C 0.33504(13) 0.71730(17) 0.46549(11) 0.0314(5) Uani 1 1 d .
H28A H 0.3696 0.7759 0.4749 0.047 Uiso 1 1 calc R
H28B H 0.3102 0.7137 0.4218 0.047 Uiso 1 1 calc R
H28C H 0.3690 0.6591 0.4788 0.047 Uiso 1 1 calc R
Y2 Y 0.388934(10) 0.265202(13) 0.121038(8) 0.01530(5) Uani 1 1 d .
N2 N 0.32786(10) 0.24714(12) 0.02023(7) 0.0214(3) Uani 1 1 d .
C29 C 0.37335(12) 0.07314(14) 0.12640(9) 0.0212(4) Uani 1 1 d .
C30 C 0.45573(12) 0.09064(14) 0.12574(9) 0.0217(4) Uani 1 1 d .
C31 C 0.49723(11) 0.13734(14) 0.18091(9) 0.0198(4) Uani 1 1 d .
C32 C 0.43936(11) 0.14836(14) 0.21575(8) 0.0184(4) Uani 1 1 d .
C33 C 0.36267(11) 0.10985(14) 0.18168(8) 0.0185(4) Uani 1 1 d .
C34 C 0.31119(15) 0.01792(16) 0.07853(10) 0.0329(5) Uani 1 1 d .
H34A H 0.3020 0.0523 0.0398 0.049 Uiso 1 1 calc R
H34B H 0.2591 0.0136 0.0899 0.049 Uiso 1 1 calc R
H34C H 0.3319 -0.0481 0.0747 0.049 Uiso 1 1 calc R
C35 C 0.49384(16) 0.05581(18) 0.07715(11) 0.0390(6) Uani 1 1 d .
H35A H 0.4534 0.0609 0.0377 0.058 Uiso 1 1 calc R
H35B H 0.5111 -0.0125 0.0848 0.058 Uiso 1 1 calc R
H35C H 0.5419 0.0963 0.0772 0.058 Uiso 1 1 calc R
C36 C 0.58818(12) 0.15808(17) 0.20091(11) 0.0320(5) Uani 1 1 d .
H36A H 0.6185 0.1027 0.1902 0.048 Uiso 1 1 calc R
H36B H 0.6050 0.1678 0.2448 0.048 Uiso 1 1 calc R
H36C H 0.6003 0.2173 0.1807 0.048 Uiso 1 1 calc R
C37 C 0.45774(13) 0.17485(16) 0.28139(9) 0.0266(5) Uani 1 1 d .
H37A H 0.4155 0.2200 0.2876 0.040 Uiso 1 1 calc R
H37B H 0.5119 0.2063 0.2941 0.040 Uiso 1 1 calc R
H37C H 0.4578 0.1155 0.3054 0.040 Uiso 1 1 calc R
C38 C 0.28770(12) 0.09890(17) 0.20522(10) 0.0287(5) Uani 1 1 d .
H38A H 0.2740 0.1622 0.2200 0.043 Uiso 1 1 calc R
H38B H 0.2991 0.0513 0.2384 0.043 Uiso 1 1 calc R
H38C H 0.2412 0.0760 0.1726 0.043 Uiso 1 1 calc R
C39 C 0.40179(12) 0.45060(14) 0.09304(9) 0.0202(4) Uani 1 1 d .
C40 C 0.47775(12) 0.42509(14) 0.13438(9) 0.0209(4) Uani 1 1 d .
C41 C 0.46280(12) 0.40857(14) 0.19164(9) 0.0206(4) Uani 1 1 d .
C42 C 0.37728(12) 0.42084(14) 0.18535(9) 0.0217(4) Uani 1 1 d .
C43 C 0.33977(12) 0.44778(14) 0.12424(9) 0.0212(4) Uani 1 1 d .
C44 C 0.38889(13) 0.48384(16) 0.02874(9) 0.0287(5) Uani 1 1 d .
H44A H 0.3405 0.4509 0.0030 0.043 Uiso 1 1 calc R
H44B H 0.4376 0.4675 0.0149 0.043 Uiso 1 1 calc R
H44C H 0.3802 0.5548 0.0264 0.043 Uiso 1 1 calc R
C45 C 0.56093(12) 0.42680(16) 0.12134(11) 0.0297(5) Uani 1 1 d .
H45A H 0.5556 0.4030 0.0802 0.045 Uiso 1 1 calc R
H45B H 0.5991 0.3846 0.1503 0.045 Uiso 1 1 calc R
H45C H 0.5822 0.4939 0.1251 0.045 Uiso 1 1 calc R
C46 C 0.52890(13) 0.39762(16) 0.25024(9) 0.0288(5) Uani 1 1 d .
H46A H 0.5038 0.3770 0.2822 0.043 Uiso 1 1 calc R
H46B H 0.5570 0.4604 0.2612 0.043 Uiso 1 1 calc R
H46C H 0.5689 0.3483 0.2454 0.043 Uiso 1 1 calc R
C47 C 0.33365(14) 0.41293(17) 0.23477(10) 0.0310(5) Uani 1 1 d .
H47A H 0.3745 0.4072 0.2740 0.046 Uiso 1 1 calc R
H47B H 0.2981 0.3550 0.2278 0.046 Uiso 1 1 calc R
H47C H 0.3000 0.4715 0.2346 0.046 Uiso 1 1 calc R
C48 C 0.25196(12) 0.48006(16) 0.09773(10) 0.0284(5) Uani 1 1 d .
H48A H 0.2294 0.4470 0.0589 0.043 Uiso 1 1 calc R
H48B H 0.2505 0.5510 0.0914 0.043 Uiso 1 1 calc R
H48C H 0.2188 0.4631 0.1256 0.043 Uiso 1 1 calc R
C49 C 0.24411(12) 0.26089(14) 0.01260(9) 0.0196(4) Uani 1 1 d .
C50 C 0.20511(12) 0.28350(14) -0.04699(9) 0.0208(4) Uani 1 1 d .
C51 C 0.26803(12) 0.28303(15) -0.07804(9) 0.0222(4) Uani 1 1 d .
C52 C 0.34110(12) 0.26158(15) -0.03580(9) 0.0230(4) Uani 1 1 d .
C53 C 0.20587(12) 0.24422(16) 0.06393(9) 0.0242(4) Uani 1 1 d .
H53A H 0.2389 0.2772 0.1003 0.036 Uiso 1 1 calc R
H53B H 0.2040 0.1739 0.0718 0.036 Uiso 1 1 calc R
H53C H 0.1497 0.2707 0.0533 0.036 Uiso 1 1 calc R
C54 C 0.11504(12) 0.30174(17) -0.07406(10) 0.0280(5) Uani 1 1 d .
H54A H 0.0896 0.3227 -0.0423 0.042 Uiso 1 1 calc R
H54B H 0.0886 0.2414 -0.0927 0.042 Uiso 1 1 calc R
H54C H 0.1080 0.3530 -0.1049 0.042 Uiso 1 1 calc R
C55 C 0.25599(14) 0.30352(19) -0.14410(9) 0.0339(5) Uani 1 1 d .
H55A H 0.3088 0.2969 -0.1542 0.051 Uiso 1 1 calc R
H55B H 0.2350 0.3702 -0.1532 0.051 Uiso 1 1 calc R
H55C H 0.2163 0.2569 -0.1680 0.051 Uiso 1 1 calc R
C56 C 0.42619(13) 0.25552(18) -0.04451(10) 0.0330(5) Uani 1 1 d .
H56A H 0.4345 0.3095 -0.0704 0.050 Uiso 1 1 calc R
H56B H 0.4328 0.1931 -0.0637 0.050 Uiso 1 1 calc R
H56C H 0.4669 0.2600 -0.0052 0.050 Uiso 1 1 calc R

loop_
_atom_site_aniso_label
_atom_site_aniso_U_11
_atom_site_aniso_U_22
_atom_site_aniso_U_33
_atom_site_aniso_U_23
_atom_site_aniso_U_13
_atom_site_aniso_U_12
Y1 0.01635(9) 0.01373(9) 0.01291(9) 0.00013(6) 0.00183(6) -0.00030(6)
N1 0.0177(8) 0.0223(9) 0.0159(8) 0.0007(6) 0.0033(6) -0.0003(6)
C1 0.0197(9) 0.0141(9) 0.0235(10) 0.0026(8) 0.0047(8) 0.0027(7)
C2 0.0270(10) 0.0136(10) 0.0214(10) -0.0004(7) 0.0065(8) 0.0007(7)
C3 0.0257(10) 0.0107(9) 0.0221(10) -0.0001(7) 0.0038(8) -0.0019(7)
C4 0.0215(9) 0.0149(10) 0.0224(10) 0.0038(7) 0.0048(8) -0.0014(7)
C5 0.0228(9) 0.0125(9) 0.0182(9) 0.0031(7) 0.0026(7) 0.0007(7)
C6 0.0205(10) 0.0260(11) 0.0412(13) -0.0006(10) 0.0079(9) 0.0012(8)
C7 0.0474(14) 0.0223(11) 0.0340(13) -0.0053(9) 0.0191(11) 0.0002(10)
C8 0.0328(12) 0.0197(11) 0.0299(12) -0.0032(9) -0.0020(9) -0.0055(9)
C9 0.0254(11) 0.0289(12) 0.0342(12) 0.0037(9) 0.0124(9) -0.0017(9)
C10 0.0341(11) 0.0225(11) 0.0192(10) 0.0026(8) 0.0030(8) 0.0015(9)
C13 0.0345(11) 0.0147(10) 0.0200(10) -0.0043(8) 0.0092(8) -0.0009(8)
C12 0.0204(10) 0.0148(10) 0.0269(11) -0.0021(8) 0.0068(8) 0.0012(7)
C11 0.0198(9) 0.0122(9) 0.0208(10) 0.0004(7) 0.0022(7) 0.0016(7)
C15 0.0191(9) 0.0145(9) 0.0210(10) -0.0010(7) 0.0011(7) -0.0013(7)
C14 0.0276(10) 0.0131(9) 0.0179(10) -0.0026(7) -0.0006(8) -0.0025(7)
C18 0.0616(16) 0.0262(12) 0.0290(12) -0.0027(9) 0.0247(11) 0.0013(11)
C17 0.0231(11) 0.0266(12) 0.0549(16) -0.0013(11) 0.0154(10) 0.0047(9)
C16 0.0257(10) 0.0210(10) 0.0232(11) 0.0064(8) 0.0009(8) 0.0008(8)
C20 0.0183(10) 0.0258(11) 0.0341(12) 0.0023(9) 0.0041(8) -0.0029(8)
C19 0.0398(13) 0.0223(11) 0.0238(11) -0.0002(9) -0.0077(9) -0.0035(9)
C21 0.0249(10) 0.0182(10) 0.0190(10) 0.0013(7) 0.0082(8) -0.0006(7)
C22 0.0388(12) 0.0215(11) 0.0183(10) -0.0006(8) 0.0076(9) -0.0044(9)
C23 0.0304(11) 0.0186(10) 0.0196(10) 0.0016(8) -0.0023(8) -0.0023(8)
C24 0.0187(9) 0.0174(10) 0.0218(10) 0.0008(8) -0.0001(7) -0.0001(7)
C25 0.0243(10) 0.0260(11) 0.0289(11) 0.0031(9) 0.0127(9) 0.0000(8)
C26 0.0728(19) 0.0475(16) 0.0248(13) -0.0100(11) 0.0216(12) -0.0219(14)
C27 0.0403(13) 0.0311(13) 0.0266(12) -0.0005(10) -0.0109(10) -0.0037(10)
C28 0.0180(10) 0.0367(13) 0.0401(13) -0.0074(10) 0.0089(9) -0.0029(9)
Y2 0.01629(9) 0.01436(9) 0.01387(9) 0.00069(7) 0.00158(6) -0.00013(6)
N2 0.0218(8) 0.0246(9) 0.0164(8) 0.0017(7) 0.0027(6) -0.0017(7)
C29 0.0285(10) 0.0133(9) 0.0188(10) 0.0008(7) 0.0011(8) -0.0008(8)
C30 0.0267(10) 0.0150(10) 0.0233(10) 0.0021(8) 0.0062(8) 0.0044(7)
C31 0.0179(9) 0.0155(9) 0.0248(10) 0.0046(8) 0.0033(8) 0.0033(7)
C32 0.0199(9) 0.0141(9) 0.0190(9) 0.0035(7) 0.0014(7) -0.0006(7)
C33 0.0185(9) 0.0165(10) 0.0178(9) 0.0047(7) 0.0002(7) -0.0015(7)
C34 0.0430(13) 0.0232(12) 0.0259(12) -0.0046(9) -0.0024(10) -0.0071(9)
C35 0.0534(15) 0.0297(13) 0.0404(14) -0.0013(11) 0.0241(12) 0.0118(11)
C36 0.0184(10) 0.0278(12) 0.0477(14) 0.0048(10) 0.0052(9) 0.0019(8)
C37 0.0343(12) 0.0245(11) 0.0181(10) 0.0009(8) 0.0018(8) -0.0050(9)
C38 0.0223(10) 0.0357(13) 0.0277(11) 0.0063(9) 0.0057(9) -0.0054(9)
C39 0.0222(10) 0.0142(9) 0.0237(10) 0.0032(8) 0.0051(8) -0.0002(7)
C40 0.0193(9) 0.0161(10) 0.0260(11) 0.0003(8) 0.0034(8) -0.0014(7)
C41 0.0237(10) 0.0135(9) 0.0226(10) -0.0036(8) 0.0027(8) -0.0018(7)
C42 0.0284(10) 0.0155(10) 0.0222(10) -0.0037(8) 0.0083(8) -0.0003(8)
C43 0.0204(10) 0.0150(10) 0.0280(11) 0.0004(8) 0.0058(8) 0.0017(7)
C44 0.0314(11) 0.0267(12) 0.0276(12) 0.0103(9) 0.0072(9) 0.0008(9)
C45 0.0208(10) 0.0282(12) 0.0416(13) 0.0021(10) 0.0109(9) -0.0009(8)
C46 0.0321(11) 0.0223(11) 0.0252(11) -0.0042(9) -0.0044(9) -0.0040(9)
C47 0.0381(12) 0.0301(12) 0.0296(12) -0.0045(9) 0.0175(10) -0.0002(9)
C48 0.0233(10) 0.0206(11) 0.0405(13) 0.0045(9) 0.0067(9) 0.0028(8)
C49 0.0213(9) 0.0182(10) 0.0179(9) -0.0014(7) 0.0030(7) -0.0031(7)
C50 0.0219(10) 0.0194(10) 0.0188(10) 0.0013(8) 0.0017(8) -0.0011(7)
C51 0.0247(10) 0.0247(11) 0.0160(10) 0.0022(8) 0.0034(8) 0.0009(8)
C52 0.0240(10) 0.0265(11) 0.0180(10) 0.0020(8) 0.0047(8) 0.0007(8)
C53 0.0239(10) 0.0291(12) 0.0191(10) -0.0001(8) 0.0047(8) -0.0044(8)
C54 0.0226(10) 0.0336(12) 0.0247(11) 0.0046(9) 0.0011(8) -0.0015(9)
C55 0.0359(12) 0.0476(15) 0.0176(11) 0.0052(10) 0.0063(9) 0.0036(10)
C56 0.0271(11) 0.0450(15) 0.0281(12) 0.0072(10) 0.0095(9) 0.0068(10)

loop_
_atom_type_symbol
_atom_type_description
_atom_type_scat_dispersion_real
_atom_type_scat_dispersion_imag
_atom_type_scat_source
C C 0.0033 0.0016 'International Tables Vol C Tables 4.2.6.8 and 6.1.1.4'
H H 0.0000 0.0000 'International Tables Vol C Tables 4.2.6.8 and 6.1.1.4'
N N 0.0061 0.0033 'International Tables Vol C Tables 4.2.6.8 and 6.1.1.4'
Y Y -2.7962 3.5667 'International Tables Vol C Tables 4.2.6.8 and 6.1.1.4'

loop_
_geom_angle_atom_site_label_1
_geom_angle_atom_site_label_2
_geom_angle_atom_site_label_3
_geom_angle
Cnt1 Y1 N1 109.3
Cnt1 Y1 C21 107.0
Cnt1 Y1 C25 107.5
Cnt2 Y1 N1 109.6
Cnt2 Y1 C21 112.8
Cnt2 Y1 C25 103.4
Cnt1 Y1 Cnt2 139.4
Cnt3 Y2 N2 110.2
Cnt3 Y2 C49 114.3
Cnt3 Y2 C53 103.0
Cnt4 Y2 N2 110.6
Cnt4 Y2 C49 105.5
Cnt4 Y2 C53 106.3
Cnt3 Y2 Cnt4 138.6
N1 Y1 C4 104.13(6)
N1 Y1 C13 120.17(6)
C4 Y1 C13 101.11(6)
N1 Y1 C12 89.95(6)
C4 Y1 C12 119.95(6)
C13 Y1 C12 31.38(6)
N1 Y1 C1 125.89(6)
C4 Y1 C1 51.93(6)
C13 Y1 C1 112.46(6)
C12 Y1 C1 143.72(6)
N1 Y1 C15 111.00(6)
C4 Y1 C15 143.29(6)
C13 Y1 C15 51.74(6)
C12 Y1 C15 51.51(6)
C1 Y1 C15 110.58(6)
N1 Y1 C5 133.61(6)
C4 Y1 C5 31.57(6)
C13 Y1 C5 90.85(6)
C12 Y1 C5 120.33(6)
C1 Y1 C5 31.21(6)
C15 Y1 C5 115.36(6)
N1 Y1 C14 136.31(6)
C4 Y1 C14 112.53(6)
C13 Y1 C14 31.22(6)
C12 Y1 C14 51.56(6)
C1 Y1 C14 95.93(6)
C15 Y1 C14 31.24(6)
C5 Y1 C14 88.33(6)
N1 Y1 C3 82.65(6)
C4 Y1 C3 31.27(6)
C13 Y1 C3 132.11(6)
C12 Y1 C3 143.22(6)
C1 Y1 C3 51.64(6)
C15 Y1 C3 162.07(6)
C5 Y1 C3 51.72(6)
C14 Y1 C3 140.02(6)
N1 Y1 C11 84.87(6)
C4 Y1 C11 150.69(6)
C13 Y1 C11 51.77(6)
C12 Y1 C11 31.07(6)
C1 Y1 C11 141.82(6)
C15 Y1 C11 31.24(6)
C5 Y1 C11 139.26(6)
C14 Y1 C11 51.63(6)
C3 Y1 C11 166.40(6)
N1 Y1 C2 94.64(6)
C4 Y1 C2 51.66(6)
C13 Y1 C2 141.84(6)
C12 Y1 C2 171.26(6)
C1 Y1 C2 31.27(6)
C15 Y1 C2 132.55(6)
C5 Y1 C2 51.58(6)
C14 Y1 C2 126.53(6)
C3 Y1 C2 31.04(6)
C11 Y1 C2 156.83(6)
N1 Y1 C25 55.96(6)
C4 Y1 C25 128.10(6)
C13 Y1 C25 130.72(6)
C12 Y1 C25 108.31(6)
C1 Y1 C25 98.08(6)
C15 Y1 C25 82.14(6)
C5 Y1 C25 128.72(6)
C14 Y1 C25 111.78(6)
C3 Y1 C25 97.16(6)
C11 Y1 C25 80.19(6)
C2 Y1 C25 80.41(6)
N1 Y1 C21 26.93(5)
C4 Y1 C21 115.06(6)
C13 Y1 C21 134.39(6)
C12 Y1 C21 103.47(6)
C1 Y1 C21 111.56(6)
C15 Y1 C21 101.26(6)
C5 Y1 C21 134.31(6)
C14 Y1 C21 132.38(6)
C3 Y1 C21 85.72(6)
C11 Y1 C21 85.61(6)
C2 Y1 C21 83.75(6)
C25 Y1 C21 29.54(5)
C24 N1 C21 105.92(16)
C24 N1 Y1 145.78(13)
C21 N1 Y1 105.59(12)
C5 C1 C2 108.08(17)
C5 C1 C6 126.02(18)
C2 C1 C6 125.84(18)
C5 C1 Y1 74.42(10)
C2 C1 Y1 75.06(11)
C6 C1 Y1 118.91(13)
C3 C2 C1 107.96(17)
C3 C2 C7 124.70(18)
C1 C2 C7 126.88(19)
C3 C2 Y1 74.07(11)
C1 C2 Y1 73.67(11)
C7 C2 Y1 124.23(14)
C4 C3 C2 108.15(17)
C4 C3 C8 126.43(19)
C2 C3 C8 125.27(18)
C4 C3 Y1 73.18(11)
C2 C3 Y1 74.89(11)
C8 C3 Y1 121.38(13)
C3 C4 C5 108.08(17)
C3 C4 C9 125.78(18)
C5 C4 C9 125.86(18)
C3 C4 Y1 75.55(11)
C5 C4 Y1 75.13(11)
C9 C4 Y1 120.26(13)
C1 C5 C4 107.70(17)
C1 C5 C10 125.44(18)
C4 C5 C10 125.82(18)
C1 C5 Y1 74.37(11)
C4 C5 Y1 73.30(10)
C10 C5 Y1 127.25(13)
C14 C13 C12 107.58(17)
C14 C13 C18 126.92(19)
C12 C13 C18 125.2(2)
C14 C13 Y1 74.73(11)
C12 C13 Y1 74.44(11)
C18 C13 Y1 121.64(14)
C11 C12 C13 108.55(17)
C11 C12 C17 124.45(19)
C13 C12 C17 126.84(19)
C11 C12 Y1 75.01(11)
C13 C12 Y1 74.17(11)
C17 C12 Y1 120.68(14)
C12 C11 C15 107.62(17)
C12 C11 C16 124.86(17)
C15 C11 C16 127.42(18)
C12 C11 Y1 73.92(11)
C15 C11 Y1 73.96(11)
C16 C11 Y1 120.72(13)
C14 C15 C11 108.11(17)
C14 C15 C20 124.83(17)
C11 C15 C20 126.75(18)
C14 C15 Y1 74.46(11)
C11 C15 Y1 74.80(11)
C20 C15 Y1 121.78(13)
C13 C14 C15 108.13(17)
C13 C14 C19 126.90(19)
C15 C14 C19 124.18(19)
C13 C14 Y1 74.05(11)
C15 C14 Y1 74.31(11)
C19 C14 Y1 125.63(13)
C22 C21 N1 110.37(18)
C22 C21 C25 129.18(19)
N1 C21 C25 120.35(17)
C22 C21 Y1 155.22(15)
N1 C21 Y1 47.47(9)
C25 C21 Y1 74.46(11)
C21 C22 C23 106.18(18)
C21 C22 C26 127.4(2)
C23 C22 C26 126.4(2)
C24 C23 C22 106.84(17)
C24 C23 C27 127.2(2)
C22 C23 C27 125.9(2)
N1 C24 C23 110.68(17)
N1 C24 C28 121.02(18)
C23 C24 C28 128.30(18)
C21 C25 Y1 76.00(11)
N2 Y2 C40 107.37(6)
N2 Y2 C42 125.20(6)
C40 Y2 C42 51.91(6)
N2 Y2 C30 90.93(6)
C40 Y2 C30 121.93(6)
C42 Y2 C30 143.86(6)
N2 Y2 C31 121.35(6)
C40 Y2 C31 101.47(6)
C42 Y2 C31 112.91(6)
C30 Y2 C31 31.41(6)
N2 Y2 C41 135.72(6)
C40 Y2 C41 31.34(6)
C42 Y2 C41 31.25(6)
C30 Y2 C41 121.57(6)
C31 Y2 C41 91.43(6)
N2 Y2 C43 94.03(6)
C40 Y2 C43 51.68(6)
C42 Y2 C43 31.41(6)
C30 Y2 C43 172.97(6)
C31 Y2 C43 142.43(6)
C41 Y2 C43 51.60(6)
N2 Y2 C39 84.33(6)
C40 Y2 C39 31.30(6)
C42 Y2 C39 51.76(6)
C30 Y2 C39 145.20(6)
C31 Y2 C39 132.45(6)
C41 Y2 C39 51.61(6)
C43 Y2 C39 31.08(6)
N2 Y2 C33 110.71(6)
C40 Y2 C33 141.25(6)
C42 Y2 C33 107.97(6)
C30 Y2 C33 51.45(6)
C31 Y2 C33 51.69(6)
C41 Y2 C33 113.10(6)
C43 Y2 C33 130.52(6)
C39 Y2 C33 159.65(6)
N2 Y2 C29 85.19(6)
C40 Y2 C29 152.07(6)
C42 Y2 C29 139.06(6)
C30 Y2 C29 31.02(6)
C31 Y2 C29 51.69(6)
C41 Y2 C29 138.28(6)
C43 Y2 C29 154.54(6)
C39 Y2 C29 168.77(6)
C33 Y2 C29 31.14(6)
N2 Y2 C32 136.59(6)
C40 Y2 C32 111.02(6)
C42 Y2 C32 94.78(6)
C30 Y2 C32 51.53(6)
C31 Y2 C32 31.22(6)
C41 Y2 C32 87.03(6)
C43 Y2 C32 125.65(6)
C39 Y2 C32 138.61(6)
C33 Y2 C32 31.17(5)
C29 Y2 C32 51.48(6)
N2 Y2 C49 26.42(5)
C40 Y2 C49 115.34(6)
C42 Y2 C49 108.55(6)
C30 Y2 C49 105.18(6)
C31 Y2 C49 136.08(6)
C41 Y2 C49 132.42(6)
C43 Y2 C49 81.33(6)
C39 Y2 C49 85.27(6)
C33 Y2 C49 102.10(5)
C29 Y2 C49 87.14(6)
C32 Y2 C49 133.22(5)
N2 Y2 C53 54.34(5)
C40 Y2 C53 127.85(6)
C42 Y2 C53 95.82(6)
C30 Y2 C53 107.87(6)
C31 Y2 C53 130.34(6)
C41 Y2 C53 126.67(6)
C43 Y2 C53 79.11(6)
C39 Y2 C53 97.20(6)
C33 Y2 C53 81.88(6)
C29 Y2 C53 79.86(6)
C32 Y2 C53 111.49(6)
C49 Y2 C53 28.92(5)
C52 N2 C49 105.84(16)
C52 N2 Y2 142.25(13)
C49 N2 Y2 106.46(12)
C30 C29 C33 107.87(17)
C30 C29 C34 124.93(19)
C33 C29 C34 127.04(19)
C30 C29 Y2 73.82(11)
C33 C29 Y2 74.21(11)
C34 C29 Y2 121.52(13)
C29 C30 C31 108.57(17)
C29 C30 C35 124.57(19)
C31 C30 C35 126.59(19)
C29 C30 Y2 75.17(11)
C31 C30 Y2 74.51(11)
C35 C30 Y2 121.26(14)
C32 C31 C30 107.43(16)
C32 C31 C36 126.96(19)
C30 C31 C36 125.15(18)
C32 C31 Y2 74.98(10)
C30 C31 Y2 74.08(11)
C36 C31 Y2 122.78(13)
C33 C32 C31 107.97(17)
C33 C32 C37 123.92(17)
C31 C32 C37 126.90(17)
C33 C32 Y2 74.06(10)
C31 C32 Y2 73.80(10)
C37 C32 Y2 127.89(13)
C29 C33 C32 108.15(17)
C29 C33 C38 127.00(18)
C32 C33 C38 124.37(18)
C29 C33 Y2 74.65(11)
C32 C33 Y2 74.78(10)
C38 C33 Y2 122.83(13)
C43 C39 C40 108.05(17)
C43 C39 C44 124.82(18)
C40 C39 C44 126.93(18)
C43 C39 Y2 74.42(11)
C40 C39 Y2 73.64(11)
C44 C39 Y2 121.98(14)
C39 C40 C41 107.99(17)
C39 C40 C45 125.67(18)
C41 C40 C45 125.98(18)
C39 C40 Y2 75.06(11)
C41 C40 Y2 74.93(11)
C45 C40 Y2 121.38(13)
C42 C41 C40 108.10(17)
C42 C41 C46 126.26(19)
C40 C41 C46 124.84(18)
C42 C41 Y2 74.03(11)
C40 C41 Y2 73.73(11)
C46 C41 Y2 126.18(13)
C41 C42 C43 107.70(17)
C41 C42 C47 126.70(19)
C43 C42 C47 125.51(18)
C41 C42 Y2 74.73(11)
C43 C42 Y2 74.72(11)
C47 C42 Y2 119.17(13)
C39 C43 C42 108.13(17)
C39 C43 C48 124.31(18)
C42 C43 C48 127.18(18)
C39 C43 Y2 74.50(11)
C42 C43 Y2 73.87(11)
C48 C43 Y2 123.17(13)
C50 C49 N2 110.79(17)
C50 C49 C53 128.21(18)
N2 C49 C53 120.84(17)
C50 C49 Y2 152.40(14)
N2 C49 Y2 47.12(9)
C53 C49 Y2 76.94(11)
C49 C50 C51 105.79(17)
C49 C50 C54 127.50(18)
C51 C50 C54 126.68(18)
C52 C51 C50 106.94(17)
C52 C51 C55 127.27(19)
C50 C51 C55 125.79(18)
N2 C52 C51 110.62(17)
N2 C52 C56 120.87(18)
C51 C52 C56 128.50(19)
C49 C53 Y2 74.15(10)

loop_
_geom_bond_atom_site_label_1
_geom_bond_atom_site_label_2
_geom_bond_distance
Y1 Cnt1 2.341
Y1 Cnt2 2.342
Y1 N1 2.2636(15)
Y1 C4 2.6107(19)
Y1 C13 2.6271(19)
Y1 C12 2.6306(19)
Y1 C1 2.6338(18)
Y1 C15 2.6339(19)
Y1 C5 2.6343(18)
Y1 C14 2.6359(19)
Y1 C3 2.6412(19)
Y1 C11 2.6447(19)
Y1 C2 2.6518(19)
Y1 C25 2.938(2)
Y1 C21 2.959(2)
N1 C24 1.373(2)
N1 C21 1.391(2)
C1 C5 1.417(3)
C1 C2 1.424(3)
C1 C6 1.509(3)
C2 C3 1.416(3)
C2 C7 1.503(3)
C3 C4 1.416(3)
C3 C8 1.508(3)
C4 C5 1.427(3)
C4 C9 1.505(3)
C5 C10 1.500(3)
C13 C14 1.416(3)
C13 C12 1.422(3)
C13 C18 1.504(3)
C12 C11 1.413(3)
C12 C17 1.510(3)
C11 C15 1.421(3)
C11 C16 1.503(3)
C15 C14 1.419(3)
C15 C20 1.502(3)
C14 C19 1.508(3)
C21 C22 1.380(3)
C21 C25 1.504(3)
C22 C23 1.424(3)
C22 C26 1.498(3)
C23 C24 1.376(3)
C23 C27 1.503(3)
C24 C28 1.490(3)
Y2 Cnt3 2.347
Y2 Cnt4 2.338
Y2 N2 2.2816(16)
Y2 C40 2.6198(19)
Y2 C42 2.6262(19)
Y2 C30 2.6281(19)
Y2 C31 2.6338(18)
Y2 C41 2.6352(19)
Y2 C43 2.6371(19)
Y2 C39 2.6381(19)
Y2 C33 2.6396(18)
Y2 C29 2.6454(19)
Y2 C32 2.6489(18)
Y2 C49 2.9862(19)
Y2 C53 3.024(2)
N2 C52 1.375(2)
N2 C49 1.386(2)
C29 C30 1.410(3)
C29 C33 1.418(3)
C29 C34 1.504(3)
C30 C31 1.424(3)
C30 C35 1.503(3)
C31 C32 1.421(3)
C31 C36 1.503(3)
C32 C33 1.421(3)
C32 C37 1.499(3)
C33 C38 1.505(3)
C39 C43 1.413(3)
C39 C40 1.418(3)
C39 C44 1.503(3)
C40 C41 1.419(3)
C40 C45 1.506(3)
C41 C42 1.417(3)
C41 C46 1.508(3)
C42 C43 1.425(3)
C42 C47 1.508(3)
C43 C48 1.507(3)
C49 C50 1.385(3)
C49 C53 1.501(3)
C50 C51 1.424(3)
C50 C54 1.498(3)
C51 C52 1.380(3)
C51 C55 1.501(3)
C52 C56 1.499(3)
